data_4504037
loop_
_publ_author_name
'Foces-Foces, Concepci\'on'
'L\'opez-Rodr\'iguez, Mat\'ias'
'P\'erez, Cirilo'
'Mart\'in, Julio D.'
'P\'erez-Hern\'andez, Natalia'

_publ_section_title
;
 Role of the Molecular Conformation in the Two- and Three-Dimensional
 Supramolecular Structure of 10 Hydroxyl-N-alkylamides
;
_journal_issue 5
_journal_name_full 'Crystal Growth &amp; Design'
_journal_page_first 905
_journal_paper_doi 10.1021/cg060671u
_journal_volume 7
_journal_year 2007
_chemical_formula_moiety 'C16 H29 N O3'
_chemical_formula_sum 'C16 H29 N O3'
_chemical_formula_weight 283.40
_chemical_melting_point 407
_chemical_name_systematic
;
 Methylamide of 7,7-dipropyl-5-hydroxymethyl-6-oxa-bicyclo[3.2.1]
-1-carboxylic acid [1i]
;
_space_group_IT_number 2
_symmetry_cell_setting triclinic
_symmetry_space_group_name_Hall '-P 1'
_symmetry_space_group_name_H-M 'P -1'
_atom_sites_solution_hydrogens geom
_atom_sites_solution_primary direct
_atom_sites_solution_secondary difmap
_audit_creation_method SHELXL-97
_cell_angle_alpha 67.059(14)
_cell_angle_beta 78.23(5)
_cell_angle_gamma 80.88(4)
_cell_formula_units_Z 4
_cell_length_a 9.32(2)
_cell_length_b 14.022(16)
_cell_length_c 13.882(19)
_cell_measurement_temperature 170(2)
_cell_volume 1629(5)
_computing_data_collection 'Collect (Nonius BV, 2000)'
_computing_data_reduction 'HKL Denzo and Scalepak (Otwinowski & Minor, 1997)'
_computing_molecular_graphics 'PLATON (Spek, 2003)'
_computing_publication_material 'SHELXL-97, WinGX (Farrugia, 1999) and PLATON (Spek, 2003)'
_computing_structure_refinement 'SHELXL-97 (Sheldrick, 1997)'
_computing_structure_solution 'SIR97 (Altomare et al., 1999)'
_diffrn_ambient_temperature 170(2)
_diffrn_detector_area_resol_mean 9
_diffrn_measured_fraction_theta_full 0.972
_diffrn_measured_fraction_theta_max 0.972
_diffrn_measurement_device '95mm CCD camera on \k-goniostat'
_diffrn_measurement_device_type KappaCCD
_diffrn_measurement_method '\f and \w'
_diffrn_radiation_monochromator 'horizontally mounted graphite crystal'
_diffrn_radiation_source 'fine-focus sealed tube'
_diffrn_radiation_type MoK\a
_diffrn_radiation_wavelength 0.71073
_diffrn_reflns_av_R_equivalents 0.0000
_diffrn_reflns_av_sigmaI/netI 0.0326
_diffrn_reflns_limit_h_max 12
_diffrn_reflns_limit_h_min 0
_diffrn_reflns_limit_k_max 18
_diffrn_reflns_limit_k_min -18
_diffrn_reflns_limit_l_max 18
_diffrn_reflns_limit_l_min -17
_diffrn_reflns_number 8108
_diffrn_reflns_theta_full 28.60
_diffrn_reflns_theta_max 28.60
_diffrn_reflns_theta_min 1.61
_exptl_absorpt_coefficient_mu 0.078
_exptl_absorpt_correction_type none
_exptl_crystal_density_diffrn 1.155
_exptl_crystal_density_method 'not measured'
_exptl_crystal_F_000 624
_refine_diff_density_max 0.344
_refine_diff_density_min -0.207
_refine_diff_density_rms 0.044
_refine_ls_extinction_method none
_refine_ls_goodness_of_fit_ref 1.086
_refine_ls_hydrogen_treatment riding
_refine_ls_matrix_type full
_refine_ls_number_parameters 363
_refine_ls_number_reflns 8108
_refine_ls_number_restraints 0
_refine_ls_restrained_S_all 1.086
_refine_ls_R_factor_all 0.0678
_refine_ls_R_factor_gt 0.0561
_refine_ls_shift/su_max 0.000
_refine_ls_shift/su_mean 0.000
_refine_ls_structure_factor_coef Fsqd
_refine_ls_weighting_details 'calc w=1/[\s^2^(Fo^2^)+(0.0745P)^2^+0.5844P] where P=(Fo^2^+2Fc^2^)/3'
_refine_ls_weighting_scheme calc
_refine_ls_wR_factor_gt 0.1465
_refine_ls_wR_factor_ref 0.1550
_reflns_number_gt 6914
_reflns_number_total 8108
_reflns_threshold_expression >2sigma(I)
_cod_data_source_file cg060671usi20061003_053725.cif
_cod_data_source_block f2rohconhch3lt
_cod_depositor_comments
;
The following automatic conversions were performed:

'_symmetry_cell_setting' value 'Triclinic' changed to 'triclinic'
according to /home/saulius/struct/CIF-dictionaries/cif_core.dic
dictionary named 'cif_core.dic' version 2.4.1 from 2010-06-29.

Automatic conversion script
Id: cif_fix_values 1715 2011-07-08 13:25:40Z adriana 
;
_cod_original_sg_symbol_H-M P-1
_cod_database_code 4504037

loop_
_symmetry_equiv_pos_as_xyz
'x, y, z'
'-x, -y, -z'

loop_
_atom_site_label
_atom_site_type_symbol
_atom_site_fract_x
_atom_site_fract_y
_atom_site_fract_z
_atom_site_U_iso_or_equiv
_atom_site_adp_type
_atom_site_occupancy
_atom_site_symmetry_multiplicity
_atom_site_calc_flag
_atom_site_refinement_flags
O21 O 0.23615(10) 0.83403(7) -0.14903(7) 0.0214(2) Uani 1 1 d .
O22 O 0.08160(12) 1.04446(8) -0.18021(8) 0.0269(2) Uani 1 1 d .
H22 H 0.1471 1.0713 -0.2313 0.040 Uiso 1 1 calc R
O23 O 0.31518(14) 0.66173(10) 0.18064(9) 0.0426(3) Uani 1 1 d .
N21 N 0.15163(14) 0.79183(10) 0.19963(9) 0.0275(3) Uani 1 1 d .
H21 H 0.0877 0.8436 0.1711 0.033 Uiso 1 1 calc R
C21 C 0.08030(14) 0.85509(11) -0.11701(11) 0.0217(3) Uani 1 1 d .
C22 C -0.00054(17) 0.76902(11) -0.11912(12) 0.0282(3) Uani 1 1 d .
H22A H 0.0044 0.7752 -0.1932 0.034 Uiso 1 1 calc R
H22B H -0.1054 0.7763 -0.0883 0.034 Uiso 1 1 calc R
C23 C 0.07070(17) 0.66211(11) -0.05521(13) 0.0295(3) Uani 1 1 d .
H23A H 0.0006 0.6092 -0.0369 0.035 Uiso 1 1 calc R
H23B H 0.1590 0.6441 -0.1003 0.035 Uiso 1 1 calc R
C24 C 0.11555(16) 0.65728(11) 0.04686(12) 0.0272(3) Uani 1 1 d .
H24A H 0.1886 0.5968 0.0701 0.033 Uiso 1 1 calc R
H24B H 0.0279 0.6454 0.1027 0.033 Uiso 1 1 calc R
C25 C 0.18171(15) 0.75600(11) 0.03671(11) 0.0225(3) Uani 1 1 d .
C26 C 0.06683(15) 0.84783(11) -0.00304(11) 0.0224(3) Uani 1 1 d .
H26A H -0.0330 0.8322 0.0368 0.027 Uiso 1 1 calc R
H26B H 0.0927 0.9121 0.0004 0.027 Uiso 1 1 calc R
C27 C 0.22278(16) 0.73434(11) 0.14438(11) 0.0261(3) Uani 1 1 d .
C28 C 0.03015(16) 0.96113(11) -0.19383(11) 0.0248(3) Uani 1 1 d .
H28A H 0.0660 0.9645 -0.2672 0.030 Uiso 1 1 calc R
H28B H -0.0787 0.9694 -0.1838 0.030 Uiso 1 1 calc R
C29 C 0.31297(15) 0.78901(10) -0.05771(10) 0.0207(3) Uani 1 1 d .
C30 C 0.39280(16) 0.87536(11) -0.05408(12) 0.0254(3) Uani 1 1 d .
H30A H 0.3186 0.9306 -0.0431 0.030 Uiso 1 1 calc R
H30B H 0.4463 0.8461 0.0074 0.030 Uiso 1 1 calc R
C31 C 0.50189(19) 0.92400(13) -0.15447(14) 0.0353(4) Uani 1 1 d .
H31A H 0.5743 0.8686 -0.1671 0.042 Uiso 1 1 calc R
H31B H 0.4481 0.9560 -0.2157 0.042 Uiso 1 1 calc R
C32 C 0.5830(2) 1.00581(15) -0.14732(17) 0.0459(4) Uani 1 1 d .
H32A H 0.6498 1.0355 -0.2137 0.069 Uiso 1 1 calc R
H32B H 0.6398 0.9740 -0.0886 0.069 Uiso 1 1 calc R
H32C H 0.5119 1.0609 -0.1349 0.069 Uiso 1 1 calc R
C33 C 0.42427(15) 0.70260(11) -0.07810(11) 0.0243(3) Uani 1 1 d .
H33A H 0.3688 0.6432 -0.0658 0.029 Uiso 1 1 calc R
H33B H 0.4677 0.7289 -0.1540 0.029 Uiso 1 1 calc R
C34 C 0.55059(18) 0.66108(15) -0.01376(14) 0.0382(4) Uani 1 1 d .
H34A H 0.5974 0.7203 -0.0150 0.046 Uiso 1 1 calc R
H34B H 0.5110 0.6209 0.0608 0.046 Uiso 1 1 calc R
C35 C 0.66514(19) 0.59233(13) -0.05648(16) 0.0394(4) Uani 1 1 d .
H35A H 0.7444 0.5676 -0.0135 0.059 Uiso 1 1 calc R
H35B H 0.7055 0.6321 -0.1300 0.059 Uiso 1 1 calc R
H35C H 0.6198 0.5327 -0.0537 0.059 Uiso 1 1 calc R
C36 C 0.1779(2) 0.77033(14) 0.30604(12) 0.0370(4) Uani 1 1 d .
H36A H 0.1122 0.8177 0.3352 0.056 Uiso 1 1 calc R
H36B H 0.2804 0.7804 0.3037 0.056 Uiso 1 1 calc R
H36C H 0.1587 0.6984 0.3510 0.056 Uiso 1 1 calc R
O1 O 0.45159(11) 0.35380(8) 0.32878(8) 0.0263(2) Uani 1 1 d .
O2 O 0.49707(13) 0.56073(8) 0.32516(9) 0.0329(3) Uani 1 1 d .
H2 H 0.4400 0.5847 0.2799 0.049 Uiso 1 1 calc R
O3 O 0.27821(15) 0.14321(9) 0.65111(9) 0.0396(3) Uani 1 1 d .
N1 N 0.35685(15) 0.27043(10) 0.68271(9) 0.0290(3) Uani 1 1 d .
H1 H 0.4128 0.3224 0.6589 0.035 Uiso 1 1 calc R
C1 C 0.57464(16) 0.37540(12) 0.36385(11) 0.0269(3) Uani 1 1 d .
C2 C 0.70860(18) 0.30060(14) 0.34969(12) 0.0361(4) Uani 1 1 d .
H2A H 0.7887 0.3096 0.3818 0.043 Uiso 1 1 calc R
H2B H 0.7444 0.3172 0.2732 0.043 Uiso 1 1 calc R
C3 C 0.66965(19) 0.18759(14) 0.40178(13) 0.0374(4) Uani 1 1 d .
H3A H 0.7615 0.1413 0.4140 0.045 Uiso 1 1 calc R
H3B H 0.6238 0.1713 0.3523 0.045 Uiso 1 1 calc R
C4 C 0.56416(18) 0.16404(12) 0.50792(12) 0.0317(3) Uani 1 1 d .
H4A H 0.6226 0.1483 0.5652 0.038 Uiso 1 1 calc R
H4B H 0.5150 0.1011 0.5225 0.038 Uiso 1 1 calc R
C5 C 0.44462(16) 0.25383(11) 0.51102(11) 0.0248(3) Uani 1 1 d .
C6 C 0.52459(16) 0.35154(11) 0.48138(11) 0.0255(3) Uani 1 1 d .
H6A H 0.4572 0.4088 0.4946 0.031 Uiso 1 1 calc R
H6B H 0.6089 0.3369 0.5198 0.031 Uiso 1 1 calc R
C7 C 0.35180(16) 0.21862(11) 0.62080(11) 0.0261(3) Uani 1 1 d .
C8 C 0.60538(17) 0.48776(13) 0.29870(12) 0.0325(3) Uani 1 1 d .
H8A H 0.7023 0.4992 0.3092 0.039 Uiso 1 1 calc R
H8B H 0.6112 0.5003 0.2228 0.039 Uiso 1 1 calc R
C9 C 0.35142(16) 0.29049(11) 0.41847(11) 0.0251(3) Uani 1 1 d .
C13 C 0.31460(18) 0.20737(12) 0.38283(12) 0.0305(3) Uani 1 1 d .
H13A H 0.2953 0.2428 0.3090 0.037 Uiso 1 1 calc R
H13B H 0.4041 0.1591 0.3812 0.037 Uiso 1 1 calc R
C14 C 0.1869(2) 0.14159(16) 0.44554(15) 0.0465(5) Uani 1 1 d .
H14A H 0.2075 0.0991 0.5180 0.056 Uiso 1 1 calc R
H14B H 0.0958 0.1875 0.4511 0.056 Uiso 1 1 calc R
C15 C 0.1655(2) 0.07099(14) 0.39083(15) 0.0435(4) Uani 1 1 d .
H15A H 0.0822 0.0299 0.4309 0.065 Uiso 1 1 calc R
H15B H 0.2548 0.0242 0.3873 0.065 Uiso 1 1 calc R
H15C H 0.1457 0.1133 0.3190 0.065 Uiso 1 1 calc R
C10 C 0.21289(16) 0.36105(12) 0.43779(12) 0.0277(3) Uani 1 1 d .
H10A H 0.1429 0.3181 0.4967 0.033 Uiso 1 1 calc R
H10B H 0.2413 0.4134 0.4603 0.033 Uiso 1 1 calc R
C11 C 0.13442(18) 0.41779(14) 0.34142(13) 0.0356(4) Uani 1 1 d .
H11A H 0.2058 0.4565 0.2805 0.043 Uiso 1 1 calc R
H11B H 0.0974 0.3660 0.3225 0.043 Uiso 1 1 calc R
C12 C 0.0065(2) 0.49309(15) 0.36172(16) 0.0436(4) Uani 1 1 d .
H12A H -0.0389 0.5287 0.2976 0.065 Uiso 1 1 calc R
H12B H 0.0426 0.5444 0.3806 0.065 Uiso 1 1 calc R
H12C H -0.0666 0.4547 0.4200 0.065 Uiso 1 1 calc R
C16 C 0.2721(2) 0.24306(14) 0.78858(12) 0.0376(4) Uani 1 1 d .
H16A H 0.2915 0.2889 0.8217 0.056 Uiso 1 1 calc R
H16B H 0.3006 0.1707 0.8312 0.056 Uiso 1 1 calc R
H16C H 0.1670 0.2511 0.7841 0.056 Uiso 1 1 calc R

loop_
_atom_site_aniso_label
_atom_site_aniso_U_11
_atom_site_aniso_U_22
_atom_site_aniso_U_33
_atom_site_aniso_U_23
_atom_site_aniso_U_13
_atom_site_aniso_U_12
O21 0.0180(5) 0.0269(5) 0.0189(4) -0.0092(4) -0.0019(3) 0.0000(4)
O22 0.0293(6) 0.0239(5) 0.0254(5) -0.0096(4) 0.0021(4) -0.0031(4)
O23 0.0444(7) 0.0481(7) 0.0290(6) -0.0137(5) -0.0135(5) 0.0223(6)
N21 0.0316(7) 0.0289(6) 0.0209(6) -0.0096(5) -0.0058(5) 0.0040(5)
C21 0.0161(6) 0.0243(6) 0.0239(6) -0.0090(5) -0.0024(5) -0.0001(5)
C22 0.0241(7) 0.0292(7) 0.0327(8) -0.0112(6) -0.0067(6) -0.0038(6)
C23 0.0277(8) 0.0255(7) 0.0365(8) -0.0116(6) -0.0040(6) -0.0064(6)
C24 0.0249(7) 0.0233(7) 0.0268(7) -0.0051(6) 0.0013(5) -0.0014(5)
C25 0.0205(6) 0.0238(6) 0.0203(6) -0.0078(5) -0.0007(5) 0.0019(5)
C26 0.0192(6) 0.0234(6) 0.0218(6) -0.0076(5) -0.0008(5) 0.0009(5)
C27 0.0243(7) 0.0287(7) 0.0216(7) -0.0071(6) -0.0024(5) 0.0012(6)
C28 0.0230(7) 0.0255(7) 0.0246(7) -0.0081(6) -0.0048(5) -0.0003(5)
C29 0.0171(6) 0.0240(6) 0.0207(6) -0.0091(5) -0.0028(5) 0.0007(5)
C30 0.0221(7) 0.0286(7) 0.0286(7) -0.0141(6) -0.0044(5) -0.0010(5)
C31 0.0324(8) 0.0384(9) 0.0372(9) -0.0155(7) 0.0015(7) -0.0139(7)
C32 0.0352(9) 0.0435(10) 0.0627(12) -0.0244(9) 0.0027(8) -0.0152(8)
C33 0.0189(6) 0.0269(7) 0.0282(7) -0.0136(6) -0.0015(5) 0.0010(5)
C34 0.0271(8) 0.0490(10) 0.0402(9) -0.0224(8) -0.0103(7) 0.0137(7)
C35 0.0250(8) 0.0352(8) 0.0543(11) -0.0168(8) -0.0046(7) 0.0065(6)
C36 0.0492(10) 0.0388(9) 0.0243(7) -0.0123(7) -0.0088(7) -0.0015(7)
O1 0.0242(5) 0.0339(5) 0.0185(5) -0.0075(4) -0.0006(4) -0.0056(4)
O2 0.0384(6) 0.0312(6) 0.0292(6) -0.0064(5) -0.0132(5) -0.0057(5)
O3 0.0551(8) 0.0393(6) 0.0255(5) -0.0122(5) 0.0063(5) -0.0231(6)
N1 0.0324(7) 0.0325(7) 0.0214(6) -0.0101(5) 0.0040(5) -0.0113(5)
C1 0.0206(7) 0.0352(8) 0.0219(7) -0.0077(6) -0.0018(5) -0.0032(6)
C2 0.0251(8) 0.0488(10) 0.0252(7) -0.0084(7) 0.0011(6) 0.0022(7)
C3 0.0317(8) 0.0428(9) 0.0311(8) -0.0131(7) -0.0010(6) 0.0090(7)
C4 0.0340(8) 0.0319(8) 0.0250(7) -0.0089(6) -0.0041(6) 0.0038(6)
C5 0.0256(7) 0.0282(7) 0.0186(6) -0.0080(5) -0.0003(5) -0.0026(6)
C6 0.0228(7) 0.0307(7) 0.0204(6) -0.0065(6) -0.0024(5) -0.0040(6)
C7 0.0279(7) 0.0280(7) 0.0199(6) -0.0064(5) -0.0012(5) -0.0049(6)
C8 0.0262(8) 0.0391(8) 0.0256(7) -0.0028(6) -0.0039(6) -0.0090(6)
C9 0.0249(7) 0.0286(7) 0.0199(6) -0.0079(5) 0.0004(5) -0.0051(6)
C13 0.0336(8) 0.0334(8) 0.0267(7) -0.0137(6) -0.0025(6) -0.0050(6)
C14 0.0562(12) 0.0530(11) 0.0388(9) -0.0229(8) 0.0045(8) -0.0285(9)
C15 0.0564(12) 0.0396(9) 0.0402(9) -0.0129(8) -0.0149(8) -0.0153(8)
C10 0.0240(7) 0.0314(7) 0.0273(7) -0.0118(6) -0.0008(6) -0.0033(6)
C11 0.0262(8) 0.0453(9) 0.0334(8) -0.0127(7) -0.0060(6) -0.0005(7)
C12 0.0304(9) 0.0469(10) 0.0487(10) -0.0130(8) -0.0108(8) 0.0033(7)
C16 0.0469(10) 0.0417(9) 0.0242(7) -0.0144(7) 0.0075(7) -0.0145(8)

loop_
_atom_type_symbol
_atom_type_description
_atom_type_scat_dispersion_real
_atom_type_scat_dispersion_imag
_atom_type_scat_source
C C 0.0033 0.0000 'International Tables Vol C Tables 4.2.6.8 and 6.1.1.4'
H H 0.0000 0.0000 'International Tables Vol C Tables 4.2.6.8 and 6.1.1.4'
N N 0.0061 0.0000 'International Tables Vol C Tables 4.2.6.8 and 6.1.1.4'
O O 0.0106 0.0000 'International Tables Vol C Tables 4.2.6.8 and 6.1.1.4'

loop_
_geom_angle_atom_site_label_1
_geom_angle_atom_site_label_2
_geom_angle_atom_site_label_3
_geom_angle
C21 O21 C29 111.07(15)
C28 O22 H22 109.5
C27 N21 C36 121.14(15)
C27 N21 H21 119.4
C36 N21 H21 119.4
O21 C21 C28 108.21(13)
O21 C21 C26 104.61(12)
C28 C21 C26 114.62(13)
O21 C21 C22 108.25(15)
C28 C21 C22 111.32(15)
C26 C21 C22 109.44(12)
C21 C22 C23 109.69(16)
C21 C22 H22A 109.7
C23 C22 H22A 109.7
C21 C22 H22B 109.7
C23 C22 H22B 109.7
H22A C22 H22B 108.2
C24 C23 C22 113.70(14)
C24 C23 H23A 108.8
C22 C23 H23A 108.8
C24 C23 H23B 108.8
C22 C23 H23B 108.8
H23A C23 H23B 107.7
C23 C24 C25 114.51(12)
C23 C24 H24A 108.6
C25 C24 H24A 108.6
C23 C24 H24B 108.6
C25 C24 H24B 108.6
H24A C24 H24B 107.6
C27 C25 C26 116.70(12)
C27 C25 C24 106.25(12)
C26 C25 C24 106.70(17)
C27 C25 C29 113.79(17)
C26 C25 C29 100.20(16)
C24 C25 C29 113.19(13)
C21 C26 C25 99.67(12)
C21 C26 H26A 111.8
C25 C26 H26A 111.8
C21 C26 H26B 111.8
C25 C26 H26B 111.8
H26A C26 H26B 109.6
O23 C27 N21 121.71(16)
O23 C27 C25 119.85(14)
N21 C27 C25 118.35(15)
O22 C28 C21 112.86(15)
O22 C28 H28A 109.0
C21 C28 H28A 109.0
O22 C28 H28B 109.0
C21 C28 H28B 109.0
H28A C28 H28B 107.8
O21 C29 C30 107.68(13)
O21 C29 C33 105.65(14)
C30 C29 C33 110.82(18)
O21 C29 C25 101.87(18)
C30 C29 C25 111.73(14)
C33 C29 C25 118.03(14)
C31 C30 C29 113.57(15)
C31 C30 H30A 108.9
C29 C30 H30A 108.9
C31 C30 H30B 108.9
C29 C30 H30B 108.9
H30A C30 H30B 107.7
C32 C31 C30 112.54(17)
C32 C31 H31A 109.1
C30 C31 H31A 109.1
C32 C31 H31B 109.1
C30 C31 H31B 109.1
H31A C31 H31B 107.8
C31 C32 H32A 109.5
C31 C32 H32B 109.5
H32A C32 H32B 109.5
C31 C32 H32C 109.5
H32A C32 H32C 109.5
H32B C32 H32C 109.5
C34 C33 C29 118.32(15)
C34 C33 H33A 107.7
C29 C33 H33A 107.7
C34 C33 H33B 107.7
C29 C33 H33B 107.7
H33A C33 H33B 107.1
C35 C34 C33 111.94(18)
C35 C34 H34A 109.2
C33 C34 H34A 109.2
C35 C34 H34B 109.2
C33 C34 H34B 109.2
H34A C34 H34B 107.9
C34 C35 H35A 109.5
C34 C35 H35B 109.5
H35A C35 H35B 109.5
C34 C35 H35C 109.5
H35A C35 H35C 109.5
H35B C35 H35C 109.5
N21 C36 H36A 109.5
N21 C36 H36B 109.5
H36A C36 H36B 109.5
N21 C36 H36C 109.5
H36A C36 H36C 109.5
H36B C36 H36C 109.5
C1 O1 C9 111.11(16)
C8 O2 H2 109.5
C7 N1 C16 121.58(15)
C7 N1 H1 119.2
C16 N1 H1 119.2
O1 C1 C6 104.21(15)
O1 C1 C8 107.85(13)
C6 C1 C8 114.77(14)
O1 C1 C2 109.61(18)
C6 C1 C2 108.77(13)
C8 C1 C2 111.32(16)
C1 C2 C3 110.93(17)
C1 C2 H2A 109.5
C3 C2 H2A 109.5
C1 C2 H2B 109.5
C3 C2 H2B 109.5
H2A C2 H2B 108.0
C2 C3 C4 113.81(14)
C2 C3 H3A 108.8
C4 C3 H3A 108.8
C2 C3 H3B 108.8
C4 C3 H3B 108.8
H3A C3 H3B 107.7
C3 C4 C5 114.16(14)
C3 C4 H4A 108.7
C5 C4 H4A 108.7
C3 C4 H4B 108.7
C5 C4 H4B 108.7
H4A C4 H4B 107.6
C7 C5 C6 115.18(13)
C7 C5 C4 107.41(14)
C6 C5 C4 107.19(19)
C7 C5 C9 113.45(19)
C6 C5 C9 100.35(13)
C4 C5 C9 113.15(14)
C1 C6 C5 100.02(12)
C1 C6 H6A 111.8
C5 C6 H6A 111.8
C1 C6 H6B 111.8
C5 C6 H6B 111.8
H6A C6 H6B 109.5
O3 C7 N1 122.06(15)
O3 C7 C5 120.53(14)
N1 C7 C5 117.38(15)
O2 C8 C1 113.43(16)
O2 C8 H8A 108.9
C1 C8 H8A 108.9
O2 C8 H8B 108.9
C1 C8 H8B 108.9
H8A C8 H8B 107.7
O1 C9 C13 104.74(14)
O1 C9 C10 108.21(16)
C13 C9 C10 111.23(17)
O1 C9 C5 102.08(18)
C13 C9 C5 117.86(14)
C10 C9 C5 111.63(15)
C14 C13 C9 119.76(15)
C14 C13 H13A 107.4
C9 C13 H13A 107.4
C14 C13 H13B 107.4
C9 C13 H13B 107.4
H13A C13 H13B 106.9
C15 C14 C13 109.99(17)
C15 C14 H14A 109.7
C13 C14 H14A 109.7
C15 C14 H14B 109.7
C13 C14 H14B 109.7
H14A C14 H14B 108.2
C14 C15 H15A 109.5
C14 C15 H15B 109.5
H15A C15 H15B 109.5
C14 C15 H15C 109.5
H15A C15 H15C 109.5
H15B C15 H15C 109.5
C11 C10 C9 114.39(16)
C11 C10 H10A 108.7
C9 C10 H10A 108.7
C11 C10 H10B 108.7
C9 C10 H10B 108.7
H10A C10 H10B 107.6
C12 C11 C10 112.28(17)
C12 C11 H11A 109.1
C10 C11 H11A 109.1
C12 C11 H11B 109.1
C10 C11 H11B 109.1
H11A C11 H11B 107.9
C11 C12 H12A 109.5
C11 C12 H12B 109.5
H12A C12 H12B 109.5
C11 C12 H12C 109.5
H12A C12 H12C 109.5
H12B C12 H12C 109.5
N1 C16 H16A 109.5
N1 C16 H16B 109.5
H16A C16 H16B 109.5
N1 C16 H16C 109.5
H16A C16 H16C 109.5
H16B C16 H16C 109.5

loop_
_geom_bond_atom_site_label_1
_geom_bond_atom_site_label_2
_geom_bond_distance
O21 C21 1.448(3)
O21 C29 1.457(2)
O22 C28 1.420(2)
O22 H22 0.8400
O23 C27 1.237(2)
N21 C27 1.335(2)
N21 C36 1.453(3)
N21 H21 0.8800
C21 C28 1.521(2)
C21 C26 1.525(3)
C21 C22 1.533(3)
C22 C23 1.537(3)
C22 H22A 0.9900
C22 H22B 0.9900
C23 C24 1.531(3)
C23 H23A 0.9900
C23 H23B 0.9900
C24 C25 1.549(3)
C24 H24A 0.9900
C24 H24B 0.9900
C25 C27 1.522(3)
C25 C26 1.536(3)
C25 C29 1.575(3)
C26 H26A 0.9900
C26 H26B 0.9900
C28 H28A 0.9900
C28 H28B 0.9900
C29 C30 1.540(3)
C29 C33 1.541(2)
C30 C31 1.530(3)
C30 H30A 0.9900
C30 H30B 0.9900
C31 C32 1.514(3)
C31 H31A 0.9900
C31 H31B 0.9900
C32 H32A 0.9800
C32 H32B 0.9800
C32 H32C 0.9800
C33 C34 1.526(3)
C33 H33A 0.9900
C33 H33B 0.9900
C34 C35 1.511(3)
C34 H34A 0.9900
C34 H34B 0.9900
C35 H35A 0.9800
C35 H35B 0.9800
C35 H35C 0.9800
C36 H36A 0.9800
C36 H36B 0.9800
C36 H36C 0.9800
O1 C1 1.448(3)
O1 C9 1.462(2)
O2 C8 1.420(3)
O2 H2 0.8400
O3 C7 1.237(2)
N1 C7 1.335(2)
N1 C16 1.454(3)
N1 H1 0.8800
C1 C6 1.518(3)
C1 C8 1.519(3)
C1 C2 1.531(3)
C2 C3 1.532(3)
C2 H2A 0.9900
C2 H2B 0.9900
C3 C4 1.543(3)
C3 H3A 0.9900
C3 H3B 0.9900
C4 C5 1.551(3)
C4 H4A 0.9900
C4 H4B 0.9900
C5 C7 1.525(3)
C5 C6 1.537(3)
C5 C9 1.571(3)
C6 H6A 0.9900
C6 H6B 0.9900
C8 H8A 0.9900
C8 H8B 0.9900
C9 C13 1.538(2)
C9 C10 1.542(3)
C13 C14 1.524(3)
C13 H13A 0.9900
C13 H13B 0.9900
C14 C15 1.519(3)
C14 H14A 0.9900
C14 H14B 0.9900
C15 H15A 0.9800
C15 H15B 0.9800
C15 H15C 0.9800
C10 C11 1.531(3)
C10 H10A 0.9900
C10 H10B 0.9900
C11 C12 1.520(3)
C11 H11A 0.9900
C11 H11B 0.9900
C12 H12A 0.9800
C12 H12B 0.9800
C12 H12C 0.9800
C16 H16A 0.9800
C16 H16B 0.9800
C16 H16C 0.9800

loop_
_geom_hbond_atom_site_label_D
_geom_hbond_atom_site_label_H
_geom_hbond_atom_site_label_A
_geom_hbond_distance_DH
_geom_hbond_distance_HA
_geom_hbond_distance_DA
_geom_hbond_angle_DHA
_geom_hbond_site_symmetry_A
O2 H2 O23 0.84 1.87 2.705(4) 169.5 .
N1 H1 O2 0.88 2.06 2.869(4) 152.7 2_666
O22 H22 O3 0.84 1.86 2.699(4) 173.9 1_564
N21 H21 O22 0.88 2.06 2.871(4) 152.2 2_575

loop_
_geom_torsion_atom_site_label_1
_geom_torsion_atom_site_label_2
_geom_torsion_atom_site_label_3
_geom_torsion_atom_site_label_4
_geom_torsion
C29 O21 C21 C28 137.18(12)
C29 O21 C21 C26 14.57(14)
C29 O21 C21 C22 -102.06(13)
O21 C21 C22 C23 51.77(18)
C28 C21 C22 C23 170.58(12)
C26 C21 C22 C23 -61.69(17)
C21 C22 C23 C24 39.98(17)
C22 C23 C24 C25 -39.32(19)
C23 C24 C25 C27 -178.32(12)
C23 C24 C25 C26 56.50(16)
C23 C24 C25 C29 -52.74(19)
O21 C21 C26 C25 -38.35(14)
C28 C21 C26 C25 -156.69(12)
C22 C21 C26 C25 77.45(19)
C27 C25 C26 C21 169.66(12)
C24 C25 C26 C21 -71.79(14)
C29 C25 C26 C21 46.35(14)
C36 N21 C27 O23 -1.1(2)
C36 N21 C27 C25 175.51(14)
C26 C25 C27 O23 -179.67(14)
C24 C25 C27 O23 61.5(2)
C29 C25 C27 O23 -63.7(2)
C26 C25 C27 N21 3.65(19)
C24 C25 C27 N21 -115.15(19)
C29 C25 C27 N21 119.64(17)
O21 C21 C28 O22 -72.15(18)
C26 C21 C28 O22 44.14(18)
C22 C21 C28 O22 169.01(11)
C21 O21 C29 C30 -102.62(14)
C21 O21 C29 C33 138.91(12)
C21 O21 C29 C25 15.03(13)
C27 C25 C29 O21 -163.55(11)
C26 C25 C29 O21 -38.23(13)
C24 C25 C29 O21 75.02(14)
C27 C25 C29 C30 -48.86(16)
C26 C25 C29 C30 76.47(16)
C24 C25 C29 C30 -170.29(12)
C27 C25 C29 C33 81.35(16)
C26 C25 C29 C33 -153.32(12)
C24 C25 C29 C33 -40.08(18)
O21 C29 C30 C31 -58.23(18)
C33 C29 C30 C31 56.87(17)
C25 C29 C30 C31 -169.29(12)
C29 C30 C31 C32 -177.87(14)
O21 C29 C33 C34 163.00(13)
C30 C29 C33 C34 46.64(18)
C25 C29 C33 C34 -84.0(2)
C29 C33 C34 C35 -169.21(14)
C9 O1 C1 C6 -17.03(15)
C9 O1 C1 C8 -139.41(12)
C9 O1 C1 C2 99.24(15)
O1 C1 C2 C3 -52.16(18)
C6 C1 C2 C3 61.19(18)
C8 C1 C2 C3 -171.39(13)
C1 C2 C3 C4 -38.6(2)
C2 C3 C4 C5 37.0(2)
C3 C4 C5 C7 -179.34(14)
C3 C4 C5 C6 -55.03(18)
C3 C4 C5 C9 54.7(2)
O1 C1 C6 C5 39.53(14)
C8 C1 C6 C5 157.24(13)
C2 C1 C6 C5 -77.3(2)
C7 C5 C6 C1 -168.31(12)
C4 C5 C6 C1 72.24(14)
C9 C5 C6 C1 -46.11(15)
C16 N1 C7 O3 -2.0(2)
C16 N1 C7 C5 179.82(14)
C6 C5 C7 O3 177.18(14)
C4 C5 C7 O3 -63.5(2)
C9 C5 C7 O3 62.3(2)
C6 C5 C7 N1 -4.60(19)
C4 C5 C7 N1 114.73(19)
C9 C5 C7 N1 -119.45(16)
O1 C1 C8 O2 71.9(2)
C6 C1 C8 O2 -43.77(19)
C2 C1 C8 O2 -167.87(13)
C1 O1 C9 C13 -135.80(13)
C1 O1 C9 C10 105.46(16)
C1 O1 C9 C5 -12.40(14)
C7 C5 C9 O1 159.70(12)
C6 C5 C9 O1 36.29(13)
C4 C5 C9 O1 -77.59(17)
C7 C5 C9 C13 -86.25(16)
C6 C5 C9 C13 150.34(13)
C4 C5 C9 C13 36.46(18)
C7 C5 C9 C10 44.32(17)
C6 C5 C9 C10 -79.09(17)
C4 C5 C9 C10 167.03(12)
O1 C9 C13 C14 -166.51(15)
C10 C9 C13 C14 -49.8(2)
C5 C9 C13 C14 80.9(2)
C9 C13 C14 C15 175.95(15)
O1 C9 C10 C11 56.28(18)
C13 C9 C10 C11 -58.26(17)
C5 C9 C10 C11 167.84(13)
C9 C10 C11 C12 -175.16(14)
